data_1560667
loop_
_publ_author_name
'Zheng, Li-Mei'
'Liu, Jing-Xin'

_publ_section_title
;
 Lanthanide contraction effect on crystal structures of lanthanide
 coordination polymers with cyclohexanocucurbit[6]uril ligand
;
_journal_name_full 'Journal of Solid State Chemistry'
_journal_page_first 45
_journal_page_last 49
_journal_paper_doi 10.1016/j.jssc.2016.10.008
_journal_volume 245
_journal_year 2017
_chemical_formula_sum 'C60 H98 Cd Cl4 N24 O24'
_chemical_formula_weight 1793.82
_space_group_IT_number 9
_space_group_name_Hall 'C -2yc'
_space_group_name_H-M_alt 'C 1 c 1'
_symmetry_cell_setting monoclinic
_symmetry_space_group_name_H-M 'C 1 c 1'
_atom_sites_solution_hydrogens geom
_atom_sites_solution_primary direct
_atom_sites_solution_secondary difmap
_cell_angle_alpha 90.00
_cell_angle_beta 125.881(7)
_cell_angle_gamma 90.00
_cell_formula_units_Z 4
_cell_length_a 29.452(8)
_cell_length_b 16.881(5)
_cell_length_c 18.244(6)
_cell_measurement_reflns_used 9922
_cell_measurement_temperature 223(2)
_cell_measurement_theta_max 26.71
_cell_measurement_theta_min 2.23
_cell_volume 7349(4)
_computing_cell_refinement 'Bruker SMART'
_computing_data_collection 'Bruker SMART'
_computing_data_reduction 'Bruker SAINT'
_computing_molecular_graphics 'Bruker SHELXTL'
_computing_publication_material 'Bruker SHELXTL'
_computing_structure_refinement 'SHELXL-97 (Sheldrick, 1997)'
_computing_structure_solution 'SHELXS-97 (Sheldrick, 1990)'
_diffrn_ambient_temperature 223(2)
_diffrn_measured_fraction_theta_full 0.997
_diffrn_measured_fraction_theta_max 0.997
_diffrn_measurement_device_type 'Bruker CCD Area Detector'
_diffrn_measurement_method '\f and \w scan'
_diffrn_radiation_monochromator graphite
_diffrn_radiation_source 'fine-focus sealed tube'
_diffrn_radiation_type MoK\a
_diffrn_radiation_wavelength 0.71073
_diffrn_reflns_av_R_equivalents 0.0652
_diffrn_reflns_av_sigmaI/netI 0.0752
_diffrn_reflns_limit_h_max 36
_diffrn_reflns_limit_h_min -34
_diffrn_reflns_limit_k_max 20
_diffrn_reflns_limit_k_min -20
_diffrn_reflns_limit_l_max 22
_diffrn_reflns_limit_l_min -21
_diffrn_reflns_number 38265
_diffrn_reflns_theta_full 26.00
_diffrn_reflns_theta_max 26.00
_diffrn_reflns_theta_min 1.48
_diffrn_standards_decay_% none
_exptl_absorpt_coefficient_mu 0.538
_exptl_absorpt_correction_T_max 0.8771
_exptl_absorpt_correction_T_min 0.8423
_exptl_absorpt_correction_type multi-scan
_exptl_absorpt_process_details 'SADABS (Bruker, 2008)'
_exptl_crystal_colour colorless
_exptl_crystal_density_diffrn 1.621
_exptl_crystal_density_method 'not measured'
_exptl_crystal_description block
_exptl_crystal_F_000 3736
_exptl_crystal_size_max 0.33
_exptl_crystal_size_mid 0.28
_exptl_crystal_size_min 0.25
_refine_diff_density_max 2.332
_refine_diff_density_min -1.053
_refine_diff_density_rms 0.148
_refine_ls_abs_structure_details 'Flack H D (1983), Acta Cryst. A39, 876-881'
_refine_ls_abs_structure_Flack 0.00
_refine_ls_extinction_method none
_refine_ls_goodness_of_fit_ref 1.026
_refine_ls_hydrogen_treatment constr
_refine_ls_matrix_type full
_refine_ls_number_parameters 973
_refine_ls_number_reflns 12555
_refine_ls_number_restraints 2
_refine_ls_restrained_S_all 1.026
_refine_ls_R_factor_all 0.0942
_refine_ls_R_factor_gt 0.0863
_refine_ls_shift/su_max 0.003
_refine_ls_shift/su_mean 0.000
_refine_ls_structure_factor_coef Fsqd
_refine_ls_weighting_details 'calc w=1/[\s^2^(Fo^2^)+(0.1769P)^2^+21.3335P] where P=(Fo^2^+2Fc^2^)/3'
_refine_ls_weighting_scheme calc
_refine_ls_wR_factor_gt 0.2375
_refine_ls_wR_factor_ref 0.2449
_reflns_number_gt 10905
_reflns_number_total 12555
_reflns_threshold_expression >2sigma(I)
_cod_data_source_file JSSC-2017-245-45.cif
_cod_data_source_block Tm
_cod_depositor_comments
;
The following automatic conversions were performed:

data item '_symmetry_cell_setting' value 'Monoclinic' was changed to
'monoclinic' in accordance with the built-in table derived from the
CIF Core dictionary named 'cif_core.dic' version 2.4.5 last updated
on 2014-11-21.

data item '_exptl_crystal_density_meas' value 'not measured' was
changed to '?' -- the value is perceived as not measured.

Automatic conversion script
Id: cif_fix_values 8369 2020-08-20 11:38:08Z andrius 
;
_cod_original_sg_symbol_H-M Cc
_cod_database_code 1560667

loop_
_symmetry_equiv_pos_as_xyz
'x, y, z'
'x, -y, z+1/2'
'x+1/2, y+1/2, z'
'x+1/2, -y+1/2, z+1/2'

loop_
_atom_site_label
_atom_site_type_symbol
_atom_site_fract_x
_atom_site_fract_y
_atom_site_fract_z
_atom_site_U_iso_or_equiv
_atom_site_adp_type
_atom_site_occupancy
_atom_site_symmetry_multiplicity
_atom_site_calc_flag
_atom_site_refinement_flags
_atom_site_disorder_assembly
_atom_site_disorder_group
Cd1 Cd 0.29901(3) 0.70466(4) 0.69060(4) 0.03992(19) Uani 1 1 d . . .
Cl1 Cl 0.30956(13) 0.74150(19) 0.56973(19) 0.0595(7) Uani 1 1 d . . .
Cl2 Cl 0.37610(12) 0.77862(15) 0.82406(19) 0.0519(6) Uani 1 1 d . . .
Cl3 Cl 0.31817(15) 0.56158(17) 0.7142(2) 0.0716(9) Uani 1 1 d . . .
Cl4 Cl 0.21001(16) 0.7502(4) 0.6537(3) 0.1028(17) Uani 1 1 d . . .
C1 C 0.4508(3) 0.4600(5) 0.8071(5) 0.0281(16) Uani 1 1 d . . .
C2 C 0.4617(3) 0.4742(4) 0.9477(4) 0.0200(13) Uani 1 1 d . . .
C3 C 0.4997(3) 0.5381(4) 0.9434(5) 0.0225(14) Uani 1 1 d . . .
C4 C 0.5581(3) 0.4559(4) 1.0682(5) 0.0250(15) Uani 1 1 d . . .
C5 C 0.5140(4) 0.5635(5) 0.8190(5) 0.0299(16) Uani 1 1 d . . .
H5A H 0.4905 0.5555 0.7533 0.036 Uiso 1 1 calc R . .
H5B H 0.5125 0.6199 0.8302 0.036 Uiso 1 1 calc R . .
C6 C 0.6045(4) 0.5710(4) 1.0555(6) 0.0316(17) Uani 1 1 d . . .
H6A H 0.6298 0.5655 1.1215 0.038 Uiso 1 1 calc R . .
H6B H 0.5923 0.6265 1.0422 0.038 Uiso 1 1 calc R . .
C7 C 0.5843(4) 0.4914(4) 0.8126(5) 0.0287(16) Uani 1 1 d . . .
C8 C 0.6207(4) 0.5829(4) 0.9317(5) 0.0259(16) Uani 1 1 d . . .
C9 C 0.6696(4) 0.5497(5) 0.9298(6) 0.0313(17) Uani 1 1 d . . .
C10 C 0.6871(3) 0.5158(4) 1.0685(5) 0.0281(16) Uani 1 1 d . . .
C11 C 0.6650(4) 0.4541(5) 0.8140(6) 0.0382(19) Uani 1 1 d . . .
H11A H 0.6911 0.4911 0.8151 0.046 Uiso 1 1 calc R . .
H11B H 0.6348 0.4434 0.7504 0.046 Uiso 1 1 calc R . .
C12 C 0.7615(3) 0.4751(5) 1.0513(5) 0.0336(17) Uani 1 1 d . . .
H12A H 0.7808 0.5100 1.0348 0.040 Uiso 1 1 calc R . .
H12B H 0.7840 0.4731 1.1175 0.040 Uiso 1 1 calc R . .
C13 C 0.6747(4) 0.3097(5) 0.8125(6) 0.0333(18) Uani 1 1 d . . .
C14 C 0.7525(3) 0.3779(5) 0.9334(6) 0.0318(17) Uani 1 1 d . . .
C15 C 0.7655(3) 0.2856(5) 0.9421(5) 0.0289(16) Uani 1 1 d . . .
C16 C 0.7679(4) 0.3268(6) 1.0686(6) 0.0354(18) Uani 1 1 d . . .
C17 C 0.7106(4) 0.1729(5) 0.8297(6) 0.0358(18) Uani 1 1 d . . .
H17A H 0.7469 0.1575 0.8433 0.043 Uiso 1 1 calc R . .
H17B H 0.6835 0.1731 0.7637 0.043 Uiso 1 1 calc R . .
C18 C 0.7892(4) 0.1884(5) 1.0724(7) 0.041(2) Uani 1 1 d . . .
H18A H 0.8018 0.1957 1.1350 0.050 Uiso 1 1 calc R . .
H18B H 0.8214 0.1704 1.0741 0.050 Uiso 1 1 calc R . .
C19 C 0.6408(4) 0.0829(5) 0.8165(6) 0.0343(18) Uani 1 1 d . . .
C20 C 0.7316(3) 0.0740(5) 0.9549(5) 0.0273(15) Uani 1 1 d . . .
C21 C 0.6917(3) 0.0104(5) 0.9531(5) 0.0267(15) Uani 1 1 d . . .
C22 C 0.7234(4) 0.1004(5) 1.0731(5) 0.0311(17) Uani 1 1 d . . .
C23 C 0.5867(3) -0.0216(5) 0.8315(6) 0.0306(16) Uani 1 1 d . . .
H23A H 0.5617 -0.0162 0.7656 0.037 Uiso 1 1 calc R . .
H23B H 0.5972 -0.0776 0.8453 0.037 Uiso 1 1 calc R . .
C24 C 0.6707(3) -0.0145(5) 1.0710(5) 0.0276(15) Uani 1 1 d . . .
H24A H 0.6930 -0.0036 1.1361 0.033 Uiso 1 1 calc R . .
H24B H 0.6754 -0.0707 1.0634 0.033 Uiso 1 1 calc R . .
C25 C 0.5130(4) 0.0537(4) 0.8227(5) 0.0274(15) Uani 1 1 d . . .
C26 C 0.5643(3) -0.0337(4) 0.9465(5) 0.0242(15) Uani 1 1 d . . .
C27 C 0.5120(3) 0.0009(4) 0.9409(5) 0.0233(14) Uani 1 1 d . . .
C28 C 0.5963(4) 0.0382(4) 1.0790(5) 0.0275(16) Uani 1 1 d . . .
C29 C 0.4312(3) 0.0919(4) 0.8212(5) 0.0231(14) Uani 1 1 d . . .
H29A H 0.4157 0.1018 0.7576 0.028 Uiso 1 1 calc R . .
H29B H 0.4068 0.0533 0.8222 0.028 Uiso 1 1 calc R . .
C30 C 0.5107(3) 0.0788(4) 1.0625(5) 0.0241(14) Uani 1 1 d . . .
H30A H 0.4803 0.0440 1.0501 0.029 Uiso 1 1 calc R . .
H30B H 0.5373 0.0840 1.1283 0.029 Uiso 1 1 calc R . .
C31 C 0.4160(3) 0.2359(4) 0.8143(5) 0.0217(14) Uani 1 1 d . . .
C32 C 0.4318(3) 0.1716(4) 0.9421(5) 0.0232(14) Uani 1 1 d . . .
C33 C 0.4226(3) 0.2634(4) 0.9466(5) 0.0229(14) Uani 1 1 d . . .
C34 C 0.5139(3) 0.2252(4) 1.0690(5) 0.0244(15) Uani 1 1 d . . .
C35 C 0.3924(3) 0.3727(5) 0.8282(5) 0.0271(15) Uani 1 1 d . . .
H35A H 0.3670 0.3904 0.8430 0.033 Uiso 1 1 calc R . .
H35B H 0.3710 0.3717 0.7621 0.033 Uiso 1 1 calc R . .
C36 C 0.4919(3) 0.3655(4) 1.0681(5) 0.0263(15) Uani 1 1 d . . .
H36A H 0.4600 0.3835 1.0673 0.032 Uiso 1 1 calc R . .
H36B H 0.5240 0.3596 1.1315 0.032 Uiso 1 1 calc R . .
C37 C 0.4178(3) 0.5122(5) 0.9567(5) 0.0288(16) Uani 1 1 d . . .
H37A H 0.3890 0.5380 0.8995 0.035 Uiso 1 1 calc R . .
H37B H 0.3996 0.4708 0.9686 0.035 Uiso 1 1 calc R . .
C38 C 0.4437(4) 0.5728(5) 1.0322(6) 0.0354(19) Uani 1 1 d . . .
H38A H 0.4675 0.5452 1.0903 0.042 Uiso 1 1 calc R . .
H38B H 0.4138 0.5996 1.0310 0.042 Uiso 1 1 calc R . .
C39 C 0.4795(4) 0.6359(5) 1.0256(7) 0.0369(19) Uani 1 1 d . . .
H39A H 0.4643 0.6886 1.0217 0.044 Uiso 1 1 calc R . .
H39B H 0.5179 0.6341 1.0808 0.044 Uiso 1 1 calc R . .
C40 C 0.4807(4) 0.6234(5) 0.9431(6) 0.0367(18) Uani 1 1 d . . .
H40A H 0.5066 0.6613 0.9451 0.044 Uiso 1 1 calc R . .
H40B H 0.4433 0.6326 0.8873 0.044 Uiso 1 1 calc R . .
C41 C 0.6170(4) 0.6745(5) 0.9260(6) 0.0368(19) Uani 1 1 d . . .
H41A H 0.5838 0.6919 0.9220 0.044 Uiso 1 1 calc R . .
H41B H 0.6501 0.6972 0.9812 0.044 Uiso 1 1 calc R . .
C42 C 0.6133(6) 0.7050(6) 0.8436(8) 0.053(3) Uani 1 1 d . . .
H42A H 0.5765 0.6912 0.7886 0.064 Uiso 1 1 calc R . .
H42B H 0.6163 0.7628 0.8467 0.064 Uiso 1 1 calc R . .
C43 C 0.6585(5) 0.6712(6) 0.8370(7) 0.052(3) Uani 1 1 d . . .
H43A H 0.6797 0.7151 0.8355 0.062 Uiso 1 1 calc R . .
H43B H 0.6405 0.6423 0.7798 0.062 Uiso 1 1 calc R . .
C44 C 0.7001(5) 0.6145(6) 0.9158(9) 0.050(3) Uani 1 1 d . . .
H44A H 0.7248 0.5900 0.9027 0.060 Uiso 1 1 calc R . .
H44B H 0.7236 0.6453 0.9717 0.060 Uiso 1 1 calc R . .
C45 C 0.7930(4) 0.4246(7) 0.9232(8) 0.049(3) Uani 1 1 d . . .
H45A H 0.7853 0.4119 0.8645 0.059 Uiso 1 1 calc R . .
H45B H 0.7859 0.4814 0.9234 0.059 Uiso 1 1 calc R . .
C46 C 0.8544(5) 0.4079(7) 0.9973(11) 0.063(3) Uani 1 1 d . . .
H46A H 0.8659 0.4389 1.0511 0.076 Uiso 1 1 calc R . .
H46B H 0.8770 0.4258 0.9768 0.076 Uiso 1 1 calc R . .
C47 C 0.8672(4) 0.3190(7) 1.0240(8) 0.053(3) Uani 1 1 d . . .
H47A H 0.9021 0.3043 1.0321 0.063 Uiso 1 1 calc R . .
H47B H 0.8725 0.3108 1.0817 0.063 Uiso 1 1 calc R . .
C48 C 0.8196(4) 0.2658(6) 0.9517(8) 0.044(2) Uani 1 1 d . . .
H48A H 0.8295 0.2101 0.9689 0.053 Uiso 1 1 calc R . .
H48B H 0.8140 0.2741 0.8937 0.053 Uiso 1 1 calc R . .
C49 C 0.7820(4) 0.0356(6) 0.9659(8) 0.048(2) Uani 1 1 d . . .
H49A H 0.8064 0.0124 1.0265 0.057 Uiso 1 1 calc R . .
H49B H 0.8034 0.0759 0.9597 0.057 Uiso 1 1 calc R . .
C50 C 0.7628(6) -0.0300(8) 0.8936(10) 0.063(3) Uani 1 1 d . . .
H50A H 0.7454 -0.0047 0.8344 0.076 Uiso 1 1 calc R . .
H50B H 0.7960 -0.0588 0.9077 0.076 Uiso 1 1 calc R . .
C51 C 0.7219(4) -0.0888(6) 0.8869(7) 0.044(2) Uani 1 1 d . . .
H51A H 0.7364 -0.1426 0.8935 0.053 Uiso 1 1 calc R . .
H51B H 0.6861 -0.0848 0.8270 0.053 Uiso 1 1 calc R . .
C52 C 0.7121(4) -0.0747(5) 0.9590(6) 0.0351(18) Uani 1 1 d . . .
H52A H 0.7471 -0.0836 1.0191 0.042 Uiso 1 1 calc R . .
H52B H 0.6841 -0.1122 0.9508 0.042 Uiso 1 1 calc R . .
C53 C 0.5656(4) -0.1255(4) 0.9491(6) 0.0359(18) Uani 1 1 d . . .
H53A H 0.5358 -0.1460 0.8891 0.043 Uiso 1 1 calc R . .
H53B H 0.6016 -0.1440 0.9637 0.043 Uiso 1 1 calc R . .
C54 C 0.5577(5) -0.1574(5) 1.0180(8) 0.045(2) Uani 1 1 d . . .
H54A H 0.5896 -0.1414 1.0786 0.054 Uiso 1 1 calc R . .
H54B H 0.5571 -0.2155 1.0156 0.054 Uiso 1 1 calc R . .
C55 C 0.5027(4) -0.1277(5) 1.0023(6) 0.0361(18) Uani 1 1 d . . .
H55A H 0.4775 -0.1729 0.9858 0.043 Uiso 1 1 calc R . .
H55B H 0.5115 -0.1056 1.0590 0.043 Uiso 1 1 calc R . .
C56 C 0.4725(4) -0.0648(5) 0.9281(6) 0.0311(17) Uani 1 1 d . . .
H56A H 0.4558 -0.0899 0.8691 0.037 Uiso 1 1 calc R . .
H56B H 0.4421 -0.0418 0.9285 0.037 Uiso 1 1 calc R . .
C57 C 0.3857(4) 0.1205(5) 0.9353(6) 0.0326(17) Uani 1 1 d . . .
H57A H 0.3884 0.0657 0.9206 0.039 Uiso 1 1 calc R . .
H57B H 0.3908 0.1207 0.9934 0.039 Uiso 1 1 calc R . .
C58 C 0.3278(4) 0.1547(6) 0.8611(7) 0.044(2) Uani 1 1 d . . .
H58A H 0.3225 0.1516 0.8029 0.052 Uiso 1 1 calc R . .
H58B H 0.2988 0.1218 0.8567 0.052 Uiso 1 1 calc R . .
C59 C 0.3197(4) 0.2409(6) 0.8779(8) 0.045(2) Uani 1 1 d . . .
H59A H 0.2920 0.2426 0.8915 0.054 Uiso 1 1 calc R . .
H59B H 0.3049 0.2719 0.8229 0.054 Uiso 1 1 calc R . .
C60 C 0.3756(4) 0.2791(5) 0.9579(7) 0.0343(18) Uani 1 1 d . . .
H60A H 0.3704 0.3363 0.9592 0.041 Uiso 1 1 calc R . .
H60B H 0.3859 0.2566 1.0153 0.041 Uiso 1 1 calc R . .
N1 N 0.4373(3) 0.4310(4) 0.8633(4) 0.0263(13) Uani 1 1 d . . .
N2 N 0.4905(3) 0.5180(4) 0.8572(5) 0.0336(16) Uani 1 1 d . . .
N3 N 0.5049(3) 0.4257(4) 1.0262(4) 0.0282(13) Uani 1 1 d . . .
N4 N 0.5562(3) 0.5220(4) 1.0220(4) 0.0269(14) Uani 1 1 d . . .
N5 N 0.5710(3) 0.5434(4) 0.8544(5) 0.0307(14) Uani 1 1 d . . .
N6 N 0.6409(3) 0.4932(4) 0.8544(4) 0.0292(14) Uani 1 1 d . . .
N7 N 0.6352(3) 0.5532(4) 1.0185(4) 0.0293(14) Uani 1 1 d . . .
N8 N 0.7067(3) 0.5086(4) 1.0164(4) 0.0320(15) Uani 1 1 d . . .
N9 N 0.6946(3) 0.3805(5) 0.8558(5) 0.0403(17) Uani 1 1 d . . .
N10 N 0.7155(3) 0.2522(4) 0.8613(5) 0.0327(15) Uani 1 1 d . . .
N11 N 0.7586(3) 0.3959(4) 1.0173(5) 0.0318(14) Uani 1 1 d . . .
N12 N 0.7705(3) 0.2633(5) 1.0264(5) 0.0341(16) Uani 1 1 d . . .
N13 N 0.6938(3) 0.1123(4) 0.8659(5) 0.0321(14) Uani 1 1 d . . .
N14 N 0.6378(3) 0.0254(4) 0.8661(5) 0.0295(14) Uani 1 1 d . . .
N15 N 0.7456(3) 0.1261(5) 1.0298(5) 0.0363(16) Uani 1 1 d . . .
N16 N 0.6922(3) 0.0329(3) 1.0311(5) 0.0266(13) Uani 1 1 d . . .
N17 N 0.5565(3) 0.0005(4) 0.8681(5) 0.0307(15) Uani 1 1 d . . .
N18 N 0.4866(3) 0.0559(3) 0.8647(4) 0.0238(12) Uani 1 1 d . . .
N19 N 0.6115(3) 0.0001(4) 1.0319(4) 0.0264(14) Uani 1 1 d . . .
N20 N 0.5393(3) 0.0409(4) 1.0281(4) 0.0236(12) Uani 1 1 d . . .
N21 N 0.4286(3) 0.1658(4) 0.8601(4) 0.0250(13) Uani 1 1 d . . .
N22 N 0.4100(3) 0.2929(4) 0.8612(5) 0.0272(13) Uani 1 1 d . . .
N23 N 0.4873(3) 0.1566(3) 1.0245(4) 0.0221(12) Uani 1 1 d . . .
N24 N 0.4784(3) 0.2882(4) 1.0241(5) 0.0271(13) Uani 1 1 d . . .
O1 O 0.4320(3) 0.4397(4) 0.7325(4) 0.0410(14) Uani 1 1 d . . .
O2 O 0.5502(3) 0.4500(4) 0.7451(4) 0.0435(15) Uani 1 1 d . . .
O3 O 0.6284(3) 0.2964(5) 0.7413(5) 0.057(2) Uani 1 1 d . . .
O4 O 0.6020(3) 0.1017(4) 0.7388(4) 0.0379(13) Uani 1 1 d . . .
O5 O 0.4963(3) 0.0908(4) 0.7537(5) 0.0450(17) Uani 1 1 d . . .
O6 O 0.4093(3) 0.2456(3) 0.7422(4) 0.0361(13) Uani 1 1 d . . .
O7 O 0.6001(3) 0.4282(4) 1.1368(4) 0.0361(13) Uani 1 1 d . . .
O8 O 0.7112(3) 0.4932(4) 1.1480(4) 0.0419(14) Uani 1 1 d . . .
O9 O 0.7716(3) 0.3275(4) 1.1395(4) 0.0464(16) Uani 1 1 d . . .
O10 O 0.7328(3) 0.1292(4) 1.1427(4) 0.0437(15) Uani 1 1 d . . .
O11 O 0.6285(2) 0.0667(3) 1.1546(4) 0.0311(12) Uani 1 1 d . . .
O12 O 0.5619(3) 0.2289(4) 1.1401(4) 0.0377(14) Uani 1 1 d . . .
O2W O 0.3278(3) -0.0428(5) 0.7717(6) 0.065(2) Uani 1 1 d . . .
O4W O 0.3953(4) 0.5907(7) 0.6155(7) 0.085(3) Uani 1 1 d . . .
O7W O 0.6757(6) 0.2070(5) 1.1951(8) 0.095(4) Uani 1 1 d . . .
O6W O 0.5330(6) 0.2193(8) 0.6968(8) 0.108(5) Uani 1 1 d . . .
O5W O 0.4566(5) 0.7389(8) 0.7570(10) 0.103(4) Uani 1 1 d . . .
O3W O 0.8677(7) 0.5855(9) 1.1516(11) 0.115(5) Uani 1 1 d . . .
O1W O 0.4744(7) -0.1229(11) 0.6874(9) 0.128(6) Uani 1 1 d . . .

loop_
_atom_site_aniso_label
_atom_site_aniso_U_11
_atom_site_aniso_U_22
_atom_site_aniso_U_33
_atom_site_aniso_U_23
_atom_site_aniso_U_13
_atom_site_aniso_U_12
Cd1 0.0320(3) 0.0487(3) 0.0315(3) 0.0032(3) 0.0144(3) -0.0036(3)
Cl1 0.0642(18) 0.0780(18) 0.0453(15) 0.0065(13) 0.0372(15) 0.0065(14)
Cl2 0.0469(14) 0.0475(12) 0.0456(14) -0.0085(10) 0.0183(12) -0.0083(10)
Cl3 0.0666(19) 0.0507(14) 0.0410(15) 0.0079(11) -0.0001(13) -0.0057(12)
Cl4 0.059(2) 0.191(5) 0.075(2) 0.074(3) 0.049(2) 0.053(3)
C1 0.027(4) 0.040(4) 0.013(4) 0.002(3) 0.009(3) 0.005(3)
C2 0.022(4) 0.024(3) 0.010(3) 0.002(2) 0.007(3) 0.003(3)
C3 0.026(4) 0.027(3) 0.013(3) 0.001(3) 0.011(3) -0.004(3)
C4 0.026(4) 0.020(3) 0.020(4) -0.003(3) 0.009(3) 0.006(3)
C5 0.032(4) 0.035(4) 0.020(4) 0.001(3) 0.014(4) -0.006(3)
C6 0.049(5) 0.022(3) 0.026(4) -0.007(3) 0.024(4) -0.003(3)
C7 0.037(5) 0.027(4) 0.019(4) 0.000(3) 0.015(4) 0.003(3)
C8 0.035(4) 0.028(4) 0.012(3) -0.003(3) 0.012(3) -0.010(3)
C9 0.032(4) 0.035(4) 0.023(4) -0.006(3) 0.014(4) -0.012(3)
C10 0.026(4) 0.027(4) 0.025(4) -0.004(3) 0.011(3) -0.007(3)
C11 0.048(6) 0.044(5) 0.024(4) 0.007(3) 0.022(4) 0.008(4)
C12 0.020(4) 0.044(4) 0.015(4) -0.005(3) -0.002(3) -0.007(3)
C13 0.039(5) 0.045(4) 0.021(4) 0.000(3) 0.020(4) 0.011(4)
C14 0.021(4) 0.038(4) 0.030(4) 0.008(3) 0.011(4) 0.000(3)
C15 0.022(4) 0.043(4) 0.015(4) 0.008(3) 0.006(3) 0.000(3)
C16 0.029(4) 0.054(5) 0.028(4) 0.001(4) 0.019(4) -0.002(4)
C17 0.044(5) 0.046(5) 0.024(4) -0.002(3) 0.024(4) 0.004(4)
C18 0.032(5) 0.040(5) 0.029(5) 0.009(4) 0.005(4) -0.003(4)
C19 0.049(5) 0.035(4) 0.030(4) -0.003(3) 0.030(4) 0.009(4)
C20 0.020(4) 0.035(4) 0.024(4) 0.006(3) 0.012(3) 0.007(3)
C21 0.018(4) 0.033(4) 0.021(4) 0.004(3) 0.007(3) 0.006(3)
C22 0.032(4) 0.038(4) 0.016(4) 0.002(3) 0.010(4) 0.009(3)
C23 0.026(4) 0.034(4) 0.024(4) -0.003(3) 0.010(3) 0.004(3)
C24 0.025(4) 0.031(4) 0.020(4) 0.006(3) 0.009(3) 0.006(3)
C25 0.036(4) 0.019(3) 0.022(4) -0.002(3) 0.014(3) 0.001(3)
C26 0.033(4) 0.017(3) 0.018(4) -0.006(3) 0.012(3) -0.001(3)
C27 0.029(4) 0.021(3) 0.016(3) 0.003(3) 0.011(3) 0.000(3)
C28 0.035(4) 0.027(3) 0.013(4) 0.003(3) 0.010(3) -0.002(3)
C29 0.025(4) 0.021(3) 0.019(4) -0.004(3) 0.010(3) 0.004(3)
C30 0.026(4) 0.032(4) 0.014(3) 0.001(3) 0.012(3) -0.003(3)
C31 0.018(3) 0.032(3) 0.012(3) 0.007(3) 0.007(3) -0.002(3)
C32 0.027(4) 0.026(3) 0.020(4) 0.003(3) 0.015(3) 0.003(3)
C33 0.021(4) 0.027(3) 0.021(4) -0.007(3) 0.012(3) -0.002(3)
C34 0.023(4) 0.029(3) 0.020(4) 0.005(3) 0.011(3) 0.007(3)
C35 0.013(3) 0.035(4) 0.019(4) 0.002(3) 0.002(3) 0.006(3)
C36 0.024(4) 0.032(4) 0.014(4) -0.001(3) 0.007(3) -0.001(3)
C37 0.027(4) 0.033(4) 0.022(4) -0.003(3) 0.012(4) 0.005(3)
C38 0.045(5) 0.041(4) 0.029(5) -0.007(3) 0.027(4) -0.002(4)
C39 0.052(6) 0.027(4) 0.044(5) -0.005(3) 0.035(5) 0.002(3)
C40 0.041(5) 0.030(4) 0.037(5) 0.011(3) 0.022(4) 0.006(3)
C41 0.059(6) 0.029(4) 0.022(4) 0.002(3) 0.024(4) -0.001(4)
C42 0.084(9) 0.037(5) 0.049(7) 0.007(4) 0.045(7) 0.004(5)
C43 0.076(8) 0.040(5) 0.042(6) 0.004(4) 0.036(6) -0.019(5)
C44 0.062(7) 0.039(5) 0.072(8) 0.003(5) 0.052(6) -0.011(4)
C45 0.031(5) 0.060(6) 0.062(7) 0.030(5) 0.030(5) 0.008(4)
C46 0.036(6) 0.062(6) 0.109(11) -0.012(6) 0.052(7) -0.011(5)
C47 0.029(5) 0.078(7) 0.059(7) 0.009(5) 0.030(5) -0.005(5)
C48 0.040(5) 0.049(5) 0.052(6) 0.011(4) 0.032(5) 0.005(4)
C49 0.031(5) 0.047(5) 0.069(7) 0.013(5) 0.032(5) 0.015(4)
C50 0.066(8) 0.078(8) 0.081(9) 0.010(6) 0.063(8) 0.028(6)
C51 0.045(5) 0.050(5) 0.035(5) -0.010(4) 0.022(5) 0.008(4)
C52 0.035(5) 0.036(4) 0.026(4) 0.000(3) 0.013(4) 0.011(3)
C53 0.045(5) 0.022(4) 0.036(5) -0.003(3) 0.021(4) 0.000(3)
C54 0.056(6) 0.019(4) 0.062(7) 0.015(4) 0.036(6) 0.006(4)
C55 0.034(4) 0.034(4) 0.027(4) 0.006(3) 0.010(4) -0.006(3)
C56 0.035(5) 0.031(4) 0.022(4) 0.002(3) 0.013(4) -0.007(3)
C57 0.040(5) 0.033(4) 0.038(5) 0.001(3) 0.031(4) 0.003(3)
C58 0.029(5) 0.056(5) 0.044(6) -0.003(4) 0.020(5) -0.012(4)
C59 0.025(4) 0.063(6) 0.051(6) 0.004(5) 0.025(5) -0.003(4)
C60 0.029(4) 0.044(4) 0.037(5) -0.007(4) 0.023(4) -0.002(3)
N1 0.031(4) 0.028(3) 0.016(3) -0.004(2) 0.012(3) -0.004(3)
N2 0.041(4) 0.038(4) 0.021(4) -0.004(3) 0.017(3) -0.001(3)
N3 0.027(3) 0.031(3) 0.021(3) 0.000(2) 0.011(3) -0.002(3)
N4 0.028(4) 0.031(3) 0.015(3) -0.003(2) 0.009(3) -0.003(3)
N5 0.037(4) 0.036(3) 0.018(3) -0.006(3) 0.016(3) -0.006(3)
N6 0.031(4) 0.035(3) 0.017(3) -0.001(2) 0.012(3) 0.000(3)
N7 0.033(4) 0.033(3) 0.015(3) 0.003(2) 0.011(3) -0.005(3)
N8 0.026(4) 0.047(4) 0.016(3) 0.002(3) 0.008(3) -0.003(3)
N9 0.036(4) 0.047(4) 0.031(4) -0.005(3) 0.016(4) 0.009(3)
N10 0.030(4) 0.043(4) 0.018(3) 0.003(3) 0.010(3) 0.004(3)
N11 0.032(4) 0.041(4) 0.027(4) 0.005(3) 0.019(3) 0.004(3)
N12 0.025(4) 0.054(4) 0.020(3) 0.009(3) 0.011(3) -0.009(3)
N13 0.028(4) 0.045(4) 0.025(4) 0.005(3) 0.017(3) 0.005(3)
N14 0.019(3) 0.037(3) 0.019(3) -0.001(3) 0.003(3) -0.001(3)
N15 0.023(3) 0.053(4) 0.023(4) 0.004(3) 0.008(3) -0.007(3)
N16 0.025(3) 0.021(3) 0.024(3) -0.004(2) 0.009(3) 0.001(2)
N17 0.028(4) 0.034(3) 0.024(4) -0.007(3) 0.012(3) -0.004(3)
N18 0.023(3) 0.025(3) 0.023(3) 0.003(2) 0.013(3) 0.001(2)
N19 0.024(3) 0.031(3) 0.015(3) 0.001(2) 0.006(3) 0.007(3)
N20 0.017(3) 0.030(3) 0.014(3) -0.002(2) 0.003(3) -0.002(2)
N21 0.031(3) 0.025(3) 0.017(3) 0.004(2) 0.013(3) 0.005(2)
N22 0.026(3) 0.027(3) 0.017(3) -0.005(2) 0.007(3) -0.001(2)
N23 0.023(3) 0.022(3) 0.019(3) -0.001(2) 0.011(3) -0.005(2)
N24 0.026(3) 0.027(3) 0.021(3) 0.000(2) 0.009(3) 0.003(2)
O1 0.051(4) 0.045(3) 0.027(3) 0.001(3) 0.022(3) 0.002(3)
O2 0.037(4) 0.059(4) 0.019(3) -0.013(3) 0.008(3) -0.005(3)
O3 0.044(4) 0.075(5) 0.030(4) -0.009(3) 0.010(4) 0.020(4)
O4 0.034(3) 0.047(3) 0.017(3) 0.007(2) 0.006(3) 0.005(3)
O5 0.047(4) 0.064(4) 0.034(4) 0.022(3) 0.029(3) 0.015(3)
O6 0.048(4) 0.034(3) 0.024(3) 0.005(2) 0.020(3) 0.011(2)
O7 0.026(3) 0.044(3) 0.025(3) 0.006(2) 0.008(3) 0.007(2)
O8 0.036(4) 0.058(4) 0.022(3) 0.009(3) 0.012(3) 0.003(3)
O9 0.045(4) 0.068(4) 0.016(3) 0.003(3) 0.012(3) -0.010(3)
O10 0.050(4) 0.048(4) 0.027(3) -0.007(3) 0.019(3) -0.007(3)
O11 0.025(3) 0.043(3) 0.012(3) -0.002(2) 0.003(2) 0.001(2)
O12 0.029(3) 0.039(3) 0.018(3) 0.000(2) -0.001(3) -0.001(2)
O2W 0.043(5) 0.078(5) 0.053(5) 0.020(4) 0.016(4) 0.003(4)
O4W 0.057(6) 0.115(8) 0.057(6) 0.037(5) 0.019(5) 0.004(5)
O7W 0.130(11) 0.063(5) 0.068(7) -0.010(5) 0.045(7) -0.038(6)
O6W 0.114(10) 0.110(8) 0.069(7) 0.015(6) 0.037(7) 0.078(8)
O5W 0.051(6) 0.115(9) 0.107(9) 0.050(8) 0.027(6) 0.017(6)
O3W 0.127(12) 0.116(9) 0.141(12) -0.052(9) 0.100(11) -0.043(8)
O1W 0.114(11) 0.187(14) 0.081(9) -0.006(9) 0.056(8) -0.078(10)

loop_
_atom_type_symbol
_atom_type_description
_atom_type_scat_dispersion_real
_atom_type_scat_dispersion_imag
_atom_type_scat_source
C C 0.0033 0.0016 'International Tables Vol C Tables 4.2.6.8 and 6.1.1.4'
H H 0.0000 0.0000 'International Tables Vol C Tables 4.2.6.8 and 6.1.1.4'
N N 0.0061 0.0033 'International Tables Vol C Tables 4.2.6.8 and 6.1.1.4'
O O 0.0106 0.0060 'International Tables Vol C Tables 4.2.6.8 and 6.1.1.4'
Cd Cd -0.8075 1.2024 'International Tables Vol C Tables 4.2.6.8 and 6.1.1.4'
Cl Cl 0.1484 0.1585 'International Tables Vol C Tables 4.2.6.8 and 6.1.1.4'

loop_
_geom_angle_atom_site_label_1
_geom_angle_atom_site_label_2
_geom_angle_atom_site_label_3
_geom_angle
_geom_angle_site_symmetry_1
_geom_angle_site_symmetry_3
Cl4 Cd1 Cl3 117.43(17) . .
Cl4 Cd1 Cl1 110.67(11) . .
Cl3 Cd1 Cl1 105.46(12) . .
Cl4 Cd1 Cl2 109.42(17) . .
Cl3 Cd1 Cl2 109.76(10) . .
Cl1 Cd1 Cl2 103.11(11) . .
O1 C1 N2 127.8(8) . .
O1 C1 N1 127.3(8) . .
N2 C1 N1 105.0(6) . .
N1 C2 N3 110.8(6) . .
N1 C2 C37 113.5(6) . .
N3 C2 C37 115.3(6) . .
N1 C2 C3 102.3(5) . .
N3 C2 C3 101.0(6) . .
C37 C2 C3 112.6(6) . .
N4 C3 N2 113.6(6) . .
N4 C3 C40 112.5(6) . .
N2 C3 C40 111.8(6) . .
N4 C3 C2 104.9(5) . .
N2 C3 C2 101.6(6) . .
C40 C3 C2 111.6(6) . .
O7 C4 N3 124.5(7) . .
O7 C4 N4 125.9(8) . .
N3 C4 N4 109.5(7) . .
N5 C5 N2 114.6(7) . .
N5 C5 H5A 108.6 . .
N2 C5 H5A 108.6 . .
N5 C5 H5B 108.6 . .
N2 C5 H5B 108.6 . .
H5A C5 H5B 107.6 . .
N4 C6 N7 114.7(6) . .
N4 C6 H6A 108.6 . .
N7 C6 H6A 108.6 . .
N4 C6 H6B 108.6 . .
N7 C6 H6B 108.6 . .
H6A C6 H6B 107.6 . .
O2 C7 N5 125.5(8) . .
O2 C7 N6 125.2(7) . .
N5 C7 N6 109.2(7) . .
N7 C8 N5 112.2(6) . .
N7 C8 C41 112.1(6) . .
N5 C8 C41 113.5(7) . .
N7 C8 C9 102.2(7) . .
N5 C8 C9 103.2(6) . .
C41 C8 C9 112.8(7) . .
N8 C9 N6 111.1(7) . .
N8 C9 C44 112.3(8) . .
N6 C9 C44 112.4(7) . .
N8 C9 C8 105.0(6) . .
N6 C9 C8 102.8(6) . .
C44 C9 C8 112.7(7) . .
O8 C10 N8 126.5(8) . .
O8 C10 N7 124.1(7) . .
N8 C10 N7 109.3(7) . .
N6 C11 N9 116.5(7) . .
N6 C11 H11A 108.2 . .
N9 C11 H11A 108.2 . .
N6 C11 H11B 108.2 . .
N9 C11 H11B 108.2 . .
H11A C11 H11B 107.3 . .
N11 C12 N8 113.4(6) . .
N11 C12 H12A 108.9 . .
N8 C12 H12A 108.9 . .
N11 C12 H12B 108.9 . .
N8 C12 H12B 108.9 . .
H12A C12 H12B 107.7 . .
O3 C13 N9 127.2(8) . .
O3 C13 N10 123.8(8) . .
N9 C13 N10 109.0(8) . .
N9 C14 N11 111.6(7) . .
N9 C14 C45 115.0(7) . .
N11 C14 C45 113.2(8) . .
N9 C14 C15 101.8(7) . .
N11 C14 C15 102.9(6) . .
C45 C14 C15 111.1(7) . .
N10 C15 N12 112.0(6) . .
N10 C15 C48 113.5(7) . .
N12 C15 C48 110.9(7) . .
N10 C15 C14 103.7(6) . .
N12 C15 C14 102.8(7) . .
C48 C15 C14 113.4(7) . .
O9 C16 N12 127.4(9) . .
O9 C16 N11 123.2(8) . .
N12 C16 N11 109.4(7) . .
N10 C17 N13 117.1(7) . .
N10 C17 H17A 108.0 . .
N13 C17 H17A 108.0 . .
N10 C17 H17B 108.0 . .
N13 C17 H17B 108.0 . .
H17A C17 H17B 107.3 . .
N12 C18 N15 113.7(7) . .
N12 C18 H18A 108.8 . .
N15 C18 H18A 108.8 . .
N12 C18 H18B 108.8 . .
N15 C18 H18B 108.8 . .
H18A C18 H18B 107.7 . .
O4 C19 N13 126.9(8) . .
O4 C19 N14 124.6(9) . .
N13 C19 N14 108.4(8) . .
N15 C20 N13 112.4(6) . .
N15 C20 C49 114.4(7) . .
N13 C20 C49 112.4(7) . .
N15 C20 C21 103.1(6) . .
N13 C20 C21 101.7(6) . .
C49 C20 C21 111.8(7) . .
N16 C21 N14 113.3(6) . .
N16 C21 C52 113.2(6) . .
N14 C21 C52 111.6(7) . .
N16 C21 C20 102.8(6) . .
N14 C21 C20 103.1(6) . .
C52 C21 C20 112.2(6) . .
O10 C22 N15 125.4(9) . .
O10 C22 N16 125.0(8) . .
N15 C22 N16 109.3(7) . .
N17 C23 N14 114.5(7) . .
N17 C23 H23A 108.6 . .
N14 C23 H23A 108.6 . .
N17 C23 H23B 108.6 . .
N14 C23 H23B 108.6 . .
H23A C23 H23B 107.6 . .
N16 C24 N19 113.9(6) . .
N16 C24 H24A 108.8 . .
N19 C24 H24A 108.8 . .
N16 C24 H24B 108.8 . .
N19 C24 H24B 108.8 . .
H24A C24 H24B 107.7 . .
O5 C25 N17 128.9(8) . .
O5 C25 N18 122.7(8) . .
N17 C25 N18 108.2(7) . .
N17 C26 N19 113.7(6) . .
N17 C26 C53 114.9(6) . .
N19 C26 C53 111.4(7) . .
N17 C26 C27 101.8(6) . .
N19 C26 C27 101.8(5) . .
C53 C26 C27 111.9(6) . .
N20 C27 N18 113.1(6) . .
N20 C27 C56 112.7(6) . .
N18 C27 C56 113.4(6) . .
N20 C27 C26 101.9(6) . .
N18 C27 C26 103.3(6) . .
C56 C27 C26 111.5(6) . .
O11 C28 N19 125.4(8) . .
O11 C28 N20 125.9(7) . .
N19 C28 N20 108.7(7) . .
N21 C29 N18 116.9(6) . .
N21 C29 H29A 108.1 . .
N18 C29 H29A 108.1 . .
N21 C29 H29B 108.1 . .
N18 C29 H29B 108.1 . .
H29A C29 H29B 107.3 . .
N23 C30 N20 115.0(6) . .
N23 C30 H30A 108.5 . .
N20 C30 H30A 108.5 . .
N23 C30 H30B 108.5 . .
N20 C30 H30B 108.5 . .
H30A C30 H30B 107.5 . .
O6 C31 N22 125.5(7) . .
O6 C31 N21 126.1(7) . .
N22 C31 N21 108.4(6) . .
N21 C32 N23 114.3(6) . .
N21 C32 C57 110.8(6) . .
N23 C32 C57 112.8(6) . .
N21 C32 C33 102.1(5) . .
N23 C32 C33 103.9(6) . .
C57 C32 C33 112.3(6) . .
N22 C33 N24 111.8(6) . .
N22 C33 C60 113.5(7) . .
N24 C33 C60 114.2(6) . .
N22 C33 C32 102.9(5) . .
N24 C33 C32 101.5(6) . .
C60 C33 C32 111.7(6) . .
O12 C34 N23 124.7(7) . .
O12 C34 N24 125.9(7) . .
N23 C34 N24 109.3(7) . .
N22 C35 N1 115.8(6) . .
N22 C35 H35A 108.3 . .
N1 C35 H35A 108.3 . .
N22 C35 H35B 108.3 . .
N1 C35 H35B 108.3 . .
H35A C35 H35B 107.4 . .
N3 C36 N24 113.9(6) . .
N3 C36 H36A 108.8 . .
N24 C36 H36A 108.8 . .
N3 C36 H36B 108.8 . .
N24 C36 H36B 108.8 . .
H36A C36 H36B 107.7 . .
C38 C37 C2 111.8(7) . .
C38 C37 H37A 109.3 . .
C2 C37 H37A 109.3 . .
C38 C37 H37B 109.3 . .
C2 C37 H37B 109.3 . .
H37A C37 H37B 107.9 . .
C37 C38 C39 113.4(7) . .
C37 C38 H38A 108.9 . .
C39 C38 H38A 108.9 . .
C37 C38 H38B 108.9 . .
C39 C38 H38B 108.9 . .
H38A C38 H38B 107.7 . .
C40 C39 C38 112.8(7) . .
C40 C39 H39A 109.0 . .
C38 C39 H39A 109.0 . .
C40 C39 H39B 109.0 . .
C38 C39 H39B 109.0 . .
H39A C39 H39B 107.8 . .
C39 C40 C3 109.9(6) . .
C39 C40 H40A 109.7 . .
C3 C40 H40A 109.7 . .
C39 C40 H40B 109.7 . .
C3 C40 H40B 109.7 . .
H40A C40 H40B 108.2 . .
C42 C41 C8 111.2(7) . .
C42 C41 H41A 109.4 . .
C8 C41 H41A 109.4 . .
C42 C41 H41B 109.4 . .
C8 C41 H41B 109.4 . .
H41A C41 H41B 108.0 . .
C43 C42 C41 113.0(9) . .
C43 C42 H42A 109.0 . .
C41 C42 H42A 109.0 . .
C43 C42 H42B 109.0 . .
C41 C42 H42B 109.0 . .
H42A C42 H42B 107.8 . .
C42 C43 C44 114.3(8) . .
C42 C43 H43A 108.7 . .
C44 C43 H43A 108.7 . .
C42 C43 H43B 108.7 . .
C44 C43 H43B 108.7 . .
H43A C43 H43B 107.6 . .
C9 C44 C43 111.8(9) . .
C9 C44 H44A 109.3 . .
C43 C44 H44A 109.3 . .
C9 C44 H44B 109.3 . .
C43 C44 H44B 109.3 . .
H44A C44 H44B 107.9 . .
C46 C45 C14 113.8(8) . .
C46 C45 H45A 108.8 . .
C14 C45 H45A 108.8 . .
C46 C45 H45B 108.8 . .
C14 C45 H45B 108.8 . .
H45A C45 H45B 107.7 . .
C45 C46 C47 113.6(9) . .
C45 C46 H46A 108.8 . .
C47 C46 H46A 108.8 . .
C45 C46 H46B 108.8 . .
C47 C46 H46B 108.8 . .
H46A C46 H46B 107.7 . .
C48 C47 C46 111.5(10) . .
C48 C47 H47A 109.3 . .
C46 C47 H47A 109.3 . .
C48 C47 H47B 109.3 . .
C46 C47 H47B 109.3 . .
H47A C47 H47B 108.0 . .
C47 C48 C15 109.6(8) . .
C47 C48 H48A 109.7 . .
C15 C48 H48A 109.7 . .
C47 C48 H48B 109.7 . .
C15 C48 H48B 109.7 . .
H48A C48 H48B 108.2 . .
C20 C49 C50 110.6(8) . .
C20 C49 H49A 109.5 . .
C50 C49 H49A 109.5 . .
C20 C49 H49B 109.5 . .
C50 C49 H49B 109.5 . .
H49A C49 H49B 108.1 . .
C51 C50 C49 114.3(8) . .
C51 C50 H50A 108.7 . .
C49 C50 H50A 108.7 . .
C51 C50 H50B 108.7 . .
C49 C50 H50B 108.7 . .
H50A C50 H50B 107.6 . .
C50 C51 C52 112.0(8) . .
C50 C51 H51A 109.2 . .
C52 C51 H51A 109.2 . .
C50 C51 H51B 109.2 . .
C52 C51 H51B 109.2 . .
H51A C51 H51B 107.9 . .
C51 C52 C21 110.5(7) . .
C51 C52 H52A 109.5 . .
C21 C52 H52A 109.5 . .
C51 C52 H52B 109.5 . .
C21 C52 H52B 109.5 . .
H52A C52 H52B 108.1 . .
C54 C53 C26 111.8(7) . .
C54 C53 H53A 109.3 . .
C26 C53 H53A 109.3 . .
C54 C53 H53B 109.3 . .
C26 C53 H53B 109.3 . .
H53A C53 H53B 107.9 . .
C53 C54 C55 112.6(7) . .
C53 C54 H54A 109.1 . .
C55 C54 H54A 109.1 . .
C53 C54 H54B 109.1 . .
C55 C54 H54B 109.1 . .
H54A C54 H54B 107.8 . .
C56 C55 C54 113.0(7) . .
C56 C55 H55A 109.0 . .
C54 C55 H55A 109.0 . .
C56 C55 H55B 109.0 . .
C54 C55 H55B 109.0 . .
H55A C55 H55B 107.8 . .
C27 C56 C55 112.0(7) . .
C27 C56 H56A 109.2 . .
C55 C56 H56A 109.2 . .
C27 C56 H56B 109.2 . .
C55 C56 H56B 109.2 . .
H56A C56 H56B 107.9 . .
C58 C57 C32 109.2(7) . .
C58 C57 H57A 109.8 . .
C32 C57 H57A 109.8 . .
C58 C57 H57B 109.8 . .
C32 C57 H57B 109.8 . .
H57A C57 H57B 108.3 . .
C59 C58 C57 113.7(8) . .
C59 C58 H58A 108.8 . .
C57 C58 H58A 108.8 . .
C59 C58 H58B 108.8 . .
C57 C58 H58B 108.8 . .
H58A C58 H58B 107.7 . .
C58 C59 C60 112.1(8) . .
C58 C59 H59A 109.2 . .
C60 C59 H59A 109.2 . .
C58 C59 H59B 109.2 . .
C60 C59 H59B 109.2 . .
H59A C59 H59B 107.9 . .
C33 C60 C59 110.1(7) . .
C33 C60 H60A 109.6 . .
C59 C60 H60A 109.6 . .
C33 C60 H60B 109.6 . .
C59 C60 H60B 109.6 . .
H60A C60 H60B 108.2 . .
C1 N1 C2 115.3(6) . .
C1 N1 C35 119.4(6) . .
C2 N1 C35 124.0(6) . .
C1 N2 C5 120.8(7) . .
C1 N2 C3 115.3(7) . .
C5 N2 C3 123.3(7) . .
C4 N3 C36 122.1(7) . .
C4 N3 C2 112.7(6) . .
C36 N3 C2 123.5(6) . .
C4 N4 C6 122.1(7) . .
C4 N4 C3 111.6(6) . .
C6 N4 C3 126.1(6) . .
C7 N5 C5 122.9(7) . .
C7 N5 C8 112.2(7) . .
C5 N5 C8 124.5(7) . .
C7 N6 C11 120.4(7) . .
C7 N6 C9 112.5(7) . .
C11 N6 C9 126.0(7) . .
C10 N7 C6 122.5(7) . .
C10 N7 C8 112.1(7) . .
C6 N7 C8 124.7(7) . .
C10 N8 C12 122.6(7) . .
C10 N8 C9 110.8(7) . .
C12 N8 C9 126.0(7) . .
C13 N9 C14 113.7(7) . .
C13 N9 C11 121.7(8) . .
C14 N9 C11 122.8(8) . .
C13 N10 C17 123.5(8) . .
C13 N10 C15 111.2(7) . .
C17 N10 C15 125.0(7) . .
C16 N11 C12 122.3(7) . .
C16 N11 C14 112.1(7) . .
C12 N11 C14 125.2(7) . .
C16 N12 C18 119.8(8) . .
C16 N12 C15 112.4(7) . .
C18 N12 C15 126.3(8) . .
C19 N13 C17 121.4(7) . .
C19 N13 C20 113.8(7) . .
C17 N13 C20 124.8(7) . .
C19 N14 C21 113.0(7) . .
C19 N14 C23 123.1(7) . .
C21 N14 C23 123.7(7) . .
C22 N15 C20 112.5(7) . .
C22 N15 C18 119.1(8) . .
C20 N15 C18 126.8(7) . .
C22 N16 C24 121.4(7) . .
C22 N16 C21 112.2(6) . .
C24 N16 C21 125.8(6) . .
C25 N17 C26 114.5(7) . .
C25 N17 C23 120.0(7) . .
C26 N17 C23 125.3(7) . .
C25 N18 C27 111.8(6) . .
C25 N18 C29 121.6(6) . .
C27 N18 C29 124.6(6) . .
C28 N19 C24 121.1(7) . .
C28 N19 C26 113.6(7) . .
C24 N19 C26 124.7(6) . .
C28 N20 C30 120.9(6) . .
C28 N20 C27 113.4(6) . .
C30 N20 C27 125.7(6) . .
C31 N21 C32 113.8(6) . .
C31 N21 C29 120.9(6) . .
C32 N21 C29 124.8(6) . .
C31 N22 C35 122.9(7) . .
C31 N22 C33 112.4(6) . .
C35 N22 C33 124.7(6) . .
C34 N23 C32 111.9(6) . .
C34 N23 C30 122.3(6) . .
C32 N23 C30 125.5(6) . .
C34 N24 C36 119.8(7) . .
C34 N24 C33 112.6(6) . .
C36 N24 C33 125.1(6) . .

loop_
_geom_bond_atom_site_label_1
_geom_bond_atom_site_label_2
_geom_bond_distance
_geom_bond_site_symmetry_2
Cd1 Cl4 2.418(3) .
Cd1 Cl3 2.460(3) .
Cd1 Cl1 2.480(3) .
Cd1 Cl2 2.482(3) .
C1 O1 1.181(10) .
C1 N2 1.380(11) .
C1 N1 1.388(10) .
C2 N1 1.457(9) .
C2 N3 1.485(9) .
C2 C37 1.535(10) .
C2 C3 1.589(9) .
C3 N4 1.449(10) .
C3 N2 1.470(10) .
C3 C40 1.544(11) .
C4 O7 1.225(10) .
C4 N3 1.376(11) .
C4 N4 1.379(10) .
C5 N5 1.442(11) .
C5 N2 1.457(11) .
C5 H5A 0.9800 .
C5 H5B 0.9800 .
C6 N4 1.436(11) .
C6 N7 1.444(11) .
C6 H6A 0.9800 .
C6 H6B 0.9800 .
C7 O2 1.250(10) .
C7 N5 1.363(10) .
C7 N6 1.367(11) .
C8 N7 1.466(9) .
C8 N5 1.469(10) .
C8 C41 1.550(11) .
C8 C9 1.564(12) .
C9 N8 1.466(11) .
C9 N6 1.466(10) .
C9 C44 1.530(11) .
C10 O8 1.243(10) .
C10 N8 1.374(10) .
C10 N7 1.390(11) .
C11 N6 1.449(11) .
C11 N9 1.452(12) .
C11 H11A 0.9800 .
C11 H11B 0.9800 .
C12 N11 1.453(11) .
C12 N8 1.460(11) .
C12 H12A 0.9800 .
C12 H12B 0.9800 .
C13 O3 1.233(13) .
C13 N9 1.362(12) .
C13 N10 1.386(11) .
C14 N9 1.443(12) .
C14 N11 1.466(11) .
C14 C45 1.528(11) .
C14 C15 1.591(11) .
C15 N10 1.455(11) .
C15 N12 1.504(10) .
C15 C48 1.534(12) .
C16 O9 1.234(11) .
C16 N12 1.347(13) .
C16 N11 1.419(11) .
C17 N10 1.431(12) .
C17 N13 1.454(11) .
C17 H17A 0.9800 .
C17 H17B 0.9800 .
C18 N12 1.437(11) .
C18 N15 1.478(12) .
C18 H18A 0.9800 .
C18 H18B 0.9800 .
C19 O4 1.232(11) .
C19 N13 1.358(12) .
C19 N14 1.365(11) .
C20 N15 1.467(11) .
C20 N13 1.475(10) .
C20 C49 1.520(11) .
C20 C21 1.578(11) .
C21 N16 1.466(10) .
C21 N14 1.466(10) .
C21 C52 1.536(11) .
C22 O10 1.228(10) .
C22 N15 1.359(11) .
C22 N16 1.381(11) .
C23 N17 1.441(11) .
C23 N14 1.476(10) .
C23 H23A 0.9800 .
C23 H23B 0.9800 .
C24 N16 1.453(10) .
C24 N19 1.465(10) .
C24 H24A 0.9800 .
C24 H24B 0.9800 .
C25 O5 1.222(10) .
C25 N17 1.373(11) .
C25 N18 1.376(10) .
C26 N17 1.430(10) .
C26 N19 1.465(10) .
C26 C53 1.550(10) .
C26 C27 1.593(10) .
C27 N20 1.461(9) .
C27 N18 1.461(9) .
C27 C56 1.524(10) .
C28 O11 1.224(10) .
C28 N19 1.345(11) .
C28 N20 1.362(11) .
C29 N21 1.460(9) .
C29 N18 1.463(9) .
C29 H29A 0.9800 .
C29 H29B 0.9800 .
C30 N23 1.456(10) .
C30 N20 1.459(10) .
C30 H30A 0.9800 .
C30 H30B 0.9800 .
C31 O6 1.222(9) .
C31 N22 1.366(10) .
C31 N21 1.367(10) .
C32 N21 1.445(9) .
C32 N23 1.454(10) .
C32 C57 1.552(11) .
C32 C33 1.584(10) .
C33 N22 1.461(10) .
C33 N24 1.467(10) .
C33 C60 1.539(10) .
C34 O12 1.239(10) .
C34 N23 1.366(10) .
C34 N24 1.375(10) .
C35 N22 1.441(10) .
C35 N1 1.462(10) .
C35 H35A 0.9800 .
C35 H35B 0.9800 .
C36 N3 1.453(10) .
C36 N24 1.459(10) .
C36 H36A 0.9800 .
C36 H36B 0.9800 .
C37 C38 1.514(11) .
C37 H37A 0.9800 .
C37 H37B 0.9800 .
C38 C39 1.553(12) .
C38 H38A 0.9800 .
C38 H38B 0.9800 .
C39 C40 1.539(13) .
C39 H39A 0.9800 .
C39 H39B 0.9800 .
C40 H40A 0.9800 .
C40 H40B 0.9800 .
C41 C42 1.532(13) .
C41 H41A 0.9800 .
C41 H41B 0.9800 .
C42 C43 1.516(17) .
C42 H42A 0.9800 .
C42 H42B 0.9800 .
C43 C44 1.556(16) .
C43 H43A 0.9800 .
C43 H43B 0.9800 .
C44 H44A 0.9800 .
C44 H44B 0.9800 .
C45 C46 1.521(16) .
C45 H45A 0.9800 .
C45 H45B 0.9800 .
C46 C47 1.554(18) .
C46 H46A 0.9800 .
C46 H46B 0.9800 .
C47 C48 1.530(16) .
C47 H47A 0.9800 .
C47 H47B 0.9800 .
C48 H48A 0.9800 .
C48 H48B 0.9800 .
C49 C50 1.554(18) .
C49 H49A 0.9800 .
C49 H49B 0.9800 .
C50 C51 1.511(17) .
C50 H50A 0.9800 .
C50 H50B 0.9800 .
C51 C52 1.521(12) .
C51 H51A 0.9800 .
C51 H51B 0.9800 .
C52 H52A 0.9800 .
C52 H52B 0.9800 .
C53 C54 1.508(13) .
C53 H53A 0.9800 .
C53 H53B 0.9800 .
C54 C55 1.553(14) .
C54 H54A 0.9800 .
C54 H54B 0.9800 .
C55 C56 1.530(11) .
C55 H55A 0.9800 .
C55 H55B 0.9800 .
C56 H56A 0.9800 .
C56 H56B 0.9800 .
C57 C58 1.539(14) .
C57 H57A 0.9800 .
C57 H57B 0.9800 .
C58 C59 1.535(16) .
C58 H58A 0.9800 .
C58 H58B 0.9800 .
C59 C60 1.562(14) .
C59 H59A 0.9800 .
C59 H59B 0.9800 .
C60 H60A 0.9800 .
C60 H60B 0.9800 .
